data_7004360
loop_
_publ_author_name
'Dixon, Isabelle M.'
'Lebon, Emilie'
'Loustau, Gilles'
'Sutra, Pierre'
'Vendier, Laure'
'Igau, Alain'
'Juris, Alberto'

_publ_section_title
;
 Broad HOMO--LUMO gap tuning through the coordination of a single
 phosphine, aminophosphine or phosphite onto a Ru(tpy)(bpy)2+ core
;
_journal_issue 41
_journal_name_full 'Dalton Transactions'
_journal_page_first 5627
_journal_page_last 5635
_journal_paper_doi 10.1039/b806325g
_journal_year 2008
_chemical_compound_source 'synthesis as described'
_chemical_formula_moiety 'C41 H33 N6 P Ru, C3 H6 O, 2(F6 P)'
_chemical_formula_sum 'C44 H39 F12 N6 O P3 Ru'
_chemical_formula_weight 1089.79
_chemical_name_systematic
;
?
;
_space_group_IT_number 2
_symmetry_cell_setting triclinic
_symmetry_Int_Tables_number 2
_symmetry_space_group_name_Hall '-P 1'
_symmetry_space_group_name_H-M 'P -1'
_atom_sites_solution_hydrogens geom
_atom_sites_solution_primary direct
_atom_sites_solution_secondary difmap
_cell_angle_alpha 76.051(4)
_cell_angle_beta 85.002(4)
_cell_angle_gamma 76.882(4)
_cell_formula_units_Z 2
_cell_length_a 9.6647(4)
_cell_length_b 11.7577(5)
_cell_length_c 22.6217(10)
_cell_measurement_reflns_used 12020
_cell_measurement_temperature 103
_cell_measurement_theta_max 32.1289
_cell_measurement_theta_min 2.7684
_cell_measurement_wavelength 0.71073
_cell_volume 2428.27(19)
_computing_cell_refinement 'CrysAlis RED, Oxford Diffraction Ltd.'
_computing_data_collection 'CrysAlis CCD, Oxford Diffraction Ltd.'
_computing_data_reduction 'CrysAlis RED, Oxford Diffraction Ltd.'
_computing_molecular_graphics 'Ortep-3 for Windows (Farrugia, 1997)'
_computing_publication_material 'WinGX publication routines (Farrugia, 1999)'
_computing_structure_refinement 'SHELXL-97 (Sheldrick, 1997)'
_computing_structure_solution 'SIR92 (Giacovazzo et al, 1993)'
_diffrn_ambient_temperature 180
_diffrn_measured_fraction_theta_full 0.991
_diffrn_measured_fraction_theta_max 0.991
_diffrn_measurement_device_type 'Oxford-Diffraction XCALIBUR'
_diffrn_measurement_method \w-\f
_diffrn_orient_matrix_UB_11 -0.0209601525
_diffrn_orient_matrix_UB_12 -0.0410055744
_diffrn_orient_matrix_UB_13 -0.0139604956
_diffrn_orient_matrix_UB_21 0.0548835247
_diffrn_orient_matrix_UB_22 0.0067570817
_diffrn_orient_matrix_UB_23 -0.022632788
_diffrn_orient_matrix_UB_31 0.0471716346
_diffrn_orient_matrix_UB_32 -0.0481114413
_diffrn_orient_matrix_UB_33 0.018373621
_diffrn_radiation_monochromator graphite
_diffrn_radiation_source 'fine-focus sealed tube'
_diffrn_radiation_type MoK\a
_diffrn_radiation_wavelength 0.71073
_diffrn_reflns_av_R_equivalents 0.0343
_diffrn_reflns_av_unetI/netI 0.0452
_diffrn_reflns_limit_h_max 11
_diffrn_reflns_limit_h_min -10
_diffrn_reflns_limit_k_max 12
_diffrn_reflns_limit_k_min -13
_diffrn_reflns_limit_l_max 26
_diffrn_reflns_limit_l_min -25
_diffrn_reflns_number 14809
_diffrn_reflns_theta_full 24.71
_diffrn_reflns_theta_max 24.71
_diffrn_reflns_theta_min 2.8
_diffrn_standards_decay_% 0
_diffrn_standards_interval_count 0
_diffrn_standards_interval_time 0
_diffrn_standards_number 0
_exptl_absorpt_coefficient_mu 0.508
_exptl_absorpt_correction_T_max 0.91
_exptl_absorpt_correction_T_min 0.898
_exptl_absorpt_correction_type multi-scan
_exptl_absorpt_process_details
;
CrysAlis RED, Oxford Diffraction Ltd.,
Version 1.171.31.5 (release 28-08-2006 CrysAlis171 .NET)
(compiled Aug 28 2006,13:05:05)
Empirical absorption correction using spherical harmonics,
implemented in SCALE3 ABSPACK scaling algorithm.
;
_exptl_crystal_colour 'red orange'
_exptl_crystal_density_diffrn 1.49
_exptl_crystal_density_method 'not measured'
_exptl_crystal_description block
_exptl_crystal_F_000 1100
_exptl_crystal_size_max 0.28
_exptl_crystal_size_mid 0.22
_exptl_crystal_size_min 0.15
_refine_diff_density_max 3.148
_refine_diff_density_min -1.852
_refine_diff_density_rms 0.172
_refine_ls_extinction_method none
_refine_ls_goodness_of_fit_ref 1.08
_refine_ls_hydrogen_treatment constr
_refine_ls_matrix_type full
_refine_ls_number_parameters 570
_refine_ls_number_reflns 8215
_refine_ls_number_restraints 0
_refine_ls_restrained_S_all 1.08
_refine_ls_R_factor_all 0.0915
_refine_ls_R_factor_gt 0.0806
_refine_ls_shift/su_max 0
_refine_ls_shift/su_mean 0
_refine_ls_structure_factor_coef Fsqd
_refine_ls_weighting_details 'calc w=1/[\s^2^(Fo^2^)+(0.1726P)^2^+7.6812P] where P=(Fo^2^+2Fc^2^)/3'
_refine_ls_weighting_scheme calc
_refine_ls_wR_factor_gt 0.2367
_refine_ls_wR_factor_ref 0.2483
_reflns_number_gt 6780
_reflns_number_total 8215
_reflns_threshold_expression >2\s(I)
_cod_data_source_file b806325g.txt
_cod_data_source_block ([Ru]1)
_cod_original_cell_volume 2428.27(18)
_cod_database_code 7004360

loop_
_symmetry_equiv_pos_as_xyz
'x, y, z'
'-x, -y, -z'

loop_
_atom_site_label
_atom_site_type_symbol
_atom_site_fract_x
_atom_site_fract_y
_atom_site_fract_z
_atom_site_U_iso_or_equiv
_atom_site_adp_type
_atom_site_occupancy
_atom_site_symmetry_multiplicity
_atom_site_calc_flag
_atom_site_refinement_flags
_atom_site_disorder_assembly
_atom_site_disorder_group
C1 C 0.2435(10) 0.4305(9) 0.6839(4) 0.056(2) Uani 1 1 d . A .
H1 H 0.2504 0.4797 0.7096 0.067 Uiso 1 1 calc R . .
C2 C 0.3327(10) 0.4098(10) 0.6371(4) 0.064(3) Uani 1 1 d . . .
H2 H 0.4128 0.4421 0.6251 0.077 Uiso 1 1 calc R . .
C3 C 0.2857(8) 0.3307(7) 0.6088(4) 0.047(2) Uani 1 1 d . . .
H3 H 0.3276 0.3028 0.5749 0.057 Uiso 1 1 calc R . .
C4 C 0.1671(7) 0.3039(6) 0.6410(3) 0.0325(15) Uani 1 1 d . A .
H4 H 0.1143 0.2526 0.6331 0.039 Uiso 1 1 calc R . .
C5 C 0.1290(7) 0.2661(6) 0.8102(3) 0.0288(14) Uani 1 1 d . . .
C6 C 0.0791(8) 0.2712(8) 0.8692(3) 0.046(2) Uani 1 1 d . . .
H6 H -0.0101 0.3175 0.8757 0.055 Uiso 1 1 calc R . .
C7 C 0.1611(11) 0.2082(12) 0.9180(4) 0.080(4) Uani 1 1 d . . .
H7 H 0.1261 0.2121 0.9572 0.096 Uiso 1 1 calc R . .
C8 C 0.2889(13) 0.1419(12) 0.9104(5) 0.086(4) Uani 1 1 d . . .
H8 H 0.3433 0.1013 0.944 0.104 Uiso 1 1 calc R . .
C9 C 0.3419(9) 0.1328(8) 0.8522(5) 0.064(3) Uani 1 1 d . . .
H9 H 0.4313 0.0855 0.8471 0.077 Uiso 1 1 calc R . .
C10 C 0.2607(7) 0.1950(7) 0.8008(4) 0.0390(17) Uani 1 1 d . . .
H10 H 0.2946 0.1884 0.7617 0.047 Uiso 1 1 calc R . .
C11 C -0.0409(7) 0.4970(6) 0.7582(3) 0.0341(16) Uani 1 1 d . . .
C12A C 0.007(2) 0.5255(15) 0.8115(9) 0.0446(19) Uani 0.5 1 d P A 1
H12A H 0.0679 0.4683 0.8387 0.054 Uiso 0.5 1 calc PR A 1
C13A C -0.0441(19) 0.6453(13) 0.8202(8) 0.0446(19) Uani 0.5 1 d P A 1
H13A H -0.0085 0.6697 0.8508 0.054 Uiso 0.5 1 calc PR A 1
C14A C -0.145(2) 0.7225(15) 0.7831(8) 0.0446(19) Uani 0.5 1 d P A 1
H14A H -0.1853 0.7963 0.7921 0.054 Uiso 0.5 1 calc PR A 1
C12B C 0.050(2) 0.5479(15) 0.7858(8) 0.0446(19) Uani 0.5 1 d P A 2
H12B H 0.1342 0.4994 0.802 0.054 Uiso 0.5 1 calc PR A 2
C13B C 0.0165(19) 0.6662(13) 0.7893(8) 0.0446(19) Uani 0.5 1 d P A 2
H13B H 0.0706 0.6949 0.8122 0.054 Uiso 0.5 1 calc PR A 2
C14B C -0.105(2) 0.7455(15) 0.7567(8) 0.0446(19) Uani 0.5 1 d P A 2
H14B H -0.1224 0.8278 0.7535 0.054 Uiso 0.5 1 calc PR A 2
C15 C -0.1918(9) 0.6956(7) 0.7307(4) 0.0453(19) Uani 1 1 d . . .
H15 H -0.2471 0.7545 0.702 0.054 Uiso 1 1 calc R A 1
C16 C -0.1509(7) 0.5771(5) 0.7247(3) 0.0276(13) Uani 1 1 d . A .
H16 H -0.198 0.5514 0.6979 0.033 Uiso 1 1 calc R . .
C17 C 0.0629(7) 0.0464(5) 0.6798(3) 0.0287(14) Uani 1 1 d . B .
H17 H 0.033 0.0899 0.6414 0.034 Uiso 1 1 calc R . .
C18 C 0.1667(8) -0.0578(6) 0.6848(4) 0.0437(18) Uani 1 1 d . . .
H18 H 0.2063 -0.0836 0.6501 0.052 Uiso 1 1 calc R . .
C19 C 0.2101(11) -0.1220(7) 0.7413(5) 0.062(3) Uani 1 1 d . . .
H19 H 0.2818 -0.1908 0.7451 0.074 Uiso 1 1 calc R . .
C20 C 0.1498(13) -0.0866(7) 0.7914(5) 0.074(3) Uani 1 1 d . . .
H20 H 0.1804 -0.1303 0.8298 0.089 Uiso 1 1 calc R . .
C21 C 0.0379(10) 0.0188(6) 0.7856(3) 0.045(2) Uani 1 1 d . B .
C22 C -0.0448(11) 0.0560(6) 0.8360(4) 0.052(2) Uani 1 1 d . . .
C23A C -0.008(2) -0.0043(18) 0.8942(8) 0.059(3) Uani 0.52 1 d P B 1
H23A H 0.067 -0.0701 0.9033 0.071 Uiso 0.52 1 calc PR B 1
C24A C -0.094(2) 0.0421(18) 0.9375(8) 0.059(3) Uani 0.52 1 d P B 1
H24A H -0.081 0.006 0.9785 0.071 Uiso 0.52 1 calc PR B 1
C25A C -0.197(2) 0.139(2) 0.9213(9) 0.059(3) Uani 0.52 1 d P B 1
H25A H -0.2502 0.1674 0.9531 0.071 Uiso 0.52 1 calc PR B 1
C23B C -0.080(2) -0.002(2) 0.8999(9) 0.059(3) Uani 0.48 1 d P B 2
H23B H -0.0324 -0.0815 0.9141 0.071 Uiso 0.48 1 calc PR B 2
C24B C -0.171(2) 0.046(2) 0.9387(9) 0.059(3) Uani 0.48 1 d P B 2
H24B H -0.1737 0.0066 0.9796 0.071 Uiso 0.48 1 calc PR B 2
C25B C -0.262(2) 0.155(2) 0.9185(10) 0.059(3) Uani 0.48 1 d P B 2
H25B H -0.3326 0.19 0.943 0.071 Uiso 0.48 1 calc PR B 2
C26 C -0.2375(11) 0.2049(7) 0.8603(4) 0.054(2) Uani 1 1 d . . .
C27 C -0.3397(8) 0.3158(6) 0.8316(3) 0.0353(16) Uani 1 1 d . B .
C28 C -0.4476(10) 0.3802(9) 0.8627(4) 0.058(3) Uani 1 1 d . . .
H28 H -0.4587 0.3549 0.9048 0.07 Uiso 1 1 calc R B .
C29 C -0.5384(8) 0.4811(9) 0.8321(4) 0.055(2) Uani 1 1 d . B .
H29 H -0.6092 0.5251 0.8531 0.066 Uiso 1 1 calc R . .
C30 C -0.5225(8) 0.5157(9) 0.7698(4) 0.051(2) Uani 1 1 d . . .
H30 H -0.5836 0.5826 0.7479 0.061 Uiso 1 1 calc R B .
C31 C -0.4147(7) 0.4496(6) 0.7404(3) 0.0333(15) Uani 1 1 d . B .
H31 H -0.4057 0.4728 0.6981 0.04 Uiso 1 1 calc R . .
C32 C -0.1525(7) 0.4170(6) 0.6049(3) 0.0308(15) Uani 1 1 d . B .
H32 H -0.0946 0.4528 0.6221 0.037 Uiso 1 1 calc R . .
C33 C -0.1894(9) 0.4677(8) 0.5447(3) 0.046(2) Uani 1 1 d . . .
H33 H -0.1597 0.5361 0.5226 0.055 Uiso 1 1 calc R . .
C34 C -0.2730(10) 0.4111(12) 0.5192(4) 0.073(3) Uani 1 1 d . . .
H34 H -0.2965 0.4384 0.4785 0.087 Uiso 1 1 calc R . .
C35 C -0.3198(8) 0.3153(10) 0.5547(4) 0.058(3) Uani 1 1 d . . .
H35 H -0.3798 0.2795 0.5387 0.07 Uiso 1 1 calc R . .
C36 C -0.2798(7) 0.2713(7) 0.6135(3) 0.0345(16) Uani 1 1 d . B .
C37 C -0.3311(7) 0.1712(7) 0.6542(4) 0.0374(17) Uani 1 1 d . B .
C38 C -0.4114(8) 0.1050(9) 0.6338(5) 0.054(2) Uani 1 1 d . . .
H38 H -0.4317 0.1208 0.5928 0.065 Uiso 1 1 calc R . .
C39 C -0.4599(9) 0.0162(10) 0.6753(6) 0.075(4) Uani 1 1 d . . .
H39 H -0.5147 -0.0287 0.6627 0.09 Uiso 1 1 calc R . .
C40 C -0.4280(9) -0.0067(8) 0.7352(6) 0.064(3) Uani 1 1 d . . .
H40 H -0.4626 -0.066 0.7637 0.077 Uiso 1 1 calc R . .
C41 C -0.3442(8) 0.0585(6) 0.7534(4) 0.0439(19) Uani 1 1 d . B .
H41 H -0.3206 0.0412 0.7941 0.053 Uiso 1 1 calc R . .
C50 C 0.0686(8) 0.1680(7) 0.4867(3) 0.0393(17) Uani 1 1 d . . .
C51 C 0.1647(11) 0.0529(9) 0.4755(6) 0.077(3) Uani 1 1 d . . .
H51A H 0.1772 -0.0065 0.5132 0.116 Uiso 1 1 calc R . .
H51B H 0.2555 0.0685 0.4594 0.116 Uiso 1 1 calc R . .
H51C H 0.1222 0.0239 0.4469 0.116 Uiso 1 1 calc R . .
O1 O 0.0437(7) 0.1857(7) 0.5365(3) 0.0660(18) Uani 1 1 d . . .
N6 N 0.1376(6) 0.3646(5) 0.6872(2) 0.0312(13) Uani 1 1 d . . .
N3 N 0.0042(6) 0.0864(4) 0.7290(2) 0.0264(11) Uani 1 1 d . . .
N4 N -0.1428(7) 0.1588(5) 0.8198(3) 0.0371(14) Uani 1 1 d . A .
N5 N -0.3212(6) 0.3527(5) 0.7697(3) 0.0288(12) Uani 1 1 d . . .
N2 N -0.1940(5) 0.3208(5) 0.6400(2) 0.0253(11) Uani 1 1 d . . .
N1 N -0.2966(5) 0.1458(5) 0.7136(3) 0.0290(12) Uani 1 1 d . . .
C52 C 0.0044(11) 0.2573(10) 0.4313(4) 0.069(3) Uani 1 1 d . . .
H52A H 0.0573 0.2401 0.3954 0.103 Uiso 1 1 calc R . .
H52B H 0.0073 0.3368 0.4343 0.103 Uiso 1 1 calc R . .
H52C H -0.0926 0.252 0.4288 0.103 Uiso 1 1 calc R . .
F1 F 0.5501(6) 0.2498(5) 0.3426(2) 0.0622(13) Uani 1 1 d . . .
F2 F 0.4470(5) 0.2384(5) 0.4823(2) 0.0585(13) Uani 1 1 d . . .
F3 F 0.4795(8) 0.3847(5) 0.4025(4) 0.098(2) Uani 1 1 d . . .
F4 F 0.5146(9) 0.1057(5) 0.4236(3) 0.096(2) Uani 1 1 d . . .
F5 F 0.3405(6) 0.2629(7) 0.3957(3) 0.086(2) Uani 1 1 d . . .
F6 F 0.6586(6) 0.2242(7) 0.4308(3) 0.097(2) Uani 1 1 d . . .
Ru1 Ru -0.15369(5) 0.24213(4) 0.732683(19) 0.0189(2) Uani 1 1 d . A .
P1 P 0.01438(16) 0.34449(13) 0.74639(7) 0.0198(3) Uani 1 1 d . A .
P2 P 0.49971(19) 0.24670(16) 0.41281(9) 0.0331(4) Uani 1 1 d . . .
P3A P 0.2086(5) 0.6312(4) 0.96402(17) 0.1068(14) Uani 1 1 d . . .
F7A F 0.2361(13) 0.6650(11) 0.8928(5) 0.1612(17) Uani 1 1 d . . .
F8A F 0.1888(13) 0.6055(11) 1.0335(5) 0.1612(17) Uani 1 1 d . . .
F9A F 0.1530(13) 0.5118(11) 0.9578(5) 0.1612(17) Uani 1 1 d . . .
F10A F 0.2566(13) 0.7653(11) 0.9605(5) 0.1612(17) Uani 1 1 d . . .
F11A F 0.0598(13) 0.7074(11) 0.9512(5) 0.1612(17) Uani 1 1 d . . .
F12A F 0.3570(13) 0.5459(11) 0.9703(5) 0.1612(17) Uani 1 1 d . . .

loop_
_atom_site_aniso_label
_atom_site_aniso_U_11
_atom_site_aniso_U_22
_atom_site_aniso_U_33
_atom_site_aniso_U_23
_atom_site_aniso_U_13
_atom_site_aniso_U_12
C1 0.066(6) 0.077(6) 0.041(5) -0.007(4) -0.005(4) -0.054(5)
C2 0.048(5) 0.095(7) 0.055(5) 0.000(5) 0.003(4) -0.050(5)
C3 0.037(4) 0.050(5) 0.047(5) 0.004(4) 0.012(3) -0.013(4)
C4 0.033(4) 0.031(3) 0.031(4) -0.003(3) 0.007(3) -0.008(3)
C5 0.025(3) 0.030(3) 0.027(3) -0.005(3) -0.010(3) 0.004(3)
C6 0.034(4) 0.076(6) 0.026(4) -0.015(4) -0.006(3) 0.000(4)
C7 0.054(6) 0.132(10) 0.035(5) -0.004(6) -0.020(4) 0.007(6)
C8 0.077(8) 0.111(9) 0.049(6) 0.010(6) -0.034(6) 0.007(7)
C9 0.028(4) 0.055(5) 0.097(8) -0.013(5) -0.023(5) 0.017(4)
C10 0.025(4) 0.044(4) 0.045(4) -0.012(3) -0.007(3) 0.002(3)
C11 0.035(4) 0.026(3) 0.045(4) -0.013(3) -0.016(3) -0.003(3)
C12A 0.060(6) 0.029(4) 0.051(6) -0.012(4) -0.011(4) -0.016(3)
C13A 0.060(6) 0.029(4) 0.051(6) -0.012(4) -0.011(4) -0.016(3)
C14A 0.060(6) 0.029(4) 0.051(6) -0.012(4) -0.011(4) -0.016(3)
C12B 0.060(6) 0.029(4) 0.051(6) -0.012(4) -0.011(4) -0.016(3)
C13B 0.060(6) 0.029(4) 0.051(6) -0.012(4) -0.011(4) -0.016(3)
C14B 0.060(6) 0.029(4) 0.051(6) -0.012(4) -0.011(4) -0.016(3)
C15 0.046(5) 0.031(4) 0.060(5) -0.016(3) -0.013(4) 0.000(3)
C16 0.029(3) 0.023(3) 0.029(3) -0.006(3) -0.002(3) -0.003(3)
C17 0.029(3) 0.020(3) 0.037(4) -0.007(3) -0.001(3) -0.004(3)
C18 0.041(4) 0.030(4) 0.061(5) -0.018(4) 0.001(4) -0.001(3)
C19 0.072(6) 0.030(4) 0.073(6) -0.016(4) -0.020(5) 0.021(4)
C20 0.112(9) 0.024(4) 0.071(7) -0.007(4) -0.038(6) 0.027(5)
C21 0.074(6) 0.019(3) 0.038(4) 0.000(3) -0.018(4) -0.002(3)
C22 0.094(7) 0.022(4) 0.032(4) 0.004(3) -0.002(4) -0.006(4)
C23A 0.070(9) 0.050(4) 0.027(3) 0.010(3) 0.018(6) 0.020(7)
C24A 0.070(9) 0.050(4) 0.027(3) 0.010(3) 0.018(6) 0.020(7)
C25A 0.070(9) 0.050(4) 0.027(3) 0.010(3) 0.018(6) 0.020(7)
C23B 0.070(9) 0.050(4) 0.027(3) 0.010(3) 0.018(6) 0.020(7)
C24B 0.070(9) 0.050(4) 0.027(3) 0.010(3) 0.018(6) 0.020(7)
C25B 0.070(9) 0.050(4) 0.027(3) 0.010(3) 0.018(6) 0.020(7)
C26 0.095(7) 0.036(4) 0.030(4) -0.006(3) 0.018(4) -0.022(4)
C27 0.043(4) 0.040(4) 0.030(4) -0.016(3) 0.011(3) -0.020(3)
C28 0.062(6) 0.083(7) 0.044(5) -0.033(5) 0.032(4) -0.039(5)
C29 0.023(4) 0.087(7) 0.061(6) -0.041(5) 0.012(4) -0.004(4)
C30 0.026(4) 0.072(6) 0.061(5) -0.037(5) 0.001(4) -0.004(4)
C31 0.026(3) 0.038(4) 0.040(4) -0.019(3) -0.004(3) -0.005(3)
C32 0.041(4) 0.027(3) 0.017(3) -0.003(3) 0.000(3) 0.006(3)
C33 0.044(4) 0.055(5) 0.023(4) -0.004(3) -0.004(3) 0.018(4)
C34 0.044(5) 0.133(10) 0.028(4) -0.020(6) -0.018(4) 0.017(6)
C35 0.028(4) 0.115(8) 0.040(5) -0.041(5) -0.013(3) -0.002(5)
C36 0.017(3) 0.059(4) 0.033(4) -0.028(3) 0.001(3) 0.001(3)
C37 0.015(3) 0.052(4) 0.053(5) -0.037(4) 0.001(3) 0.002(3)
C38 0.018(4) 0.083(6) 0.084(6) -0.060(6) 0.007(4) -0.017(4)
C39 0.032(5) 0.093(8) 0.137(11) -0.095(8) 0.012(6) -0.020(5)
C40 0.039(5) 0.040(5) 0.129(10) -0.045(5) 0.025(5) -0.021(4)
C41 0.039(4) 0.025(3) 0.072(6) -0.017(4) 0.010(4) -0.013(3)
C50 0.038(4) 0.045(4) 0.039(4) -0.013(3) 0.006(3) -0.018(3)
C51 0.066(7) 0.050(5) 0.114(9) -0.024(6) 0.039(6) -0.015(5)
O1 0.064(4) 0.090(5) 0.039(3) -0.018(3) -0.001(3) -0.004(4)
N6 0.034(3) 0.040(3) 0.026(3) -0.006(2) 0.002(2) -0.024(3)
N3 0.028(3) 0.019(2) 0.031(3) -0.002(2) -0.006(2) -0.004(2)
N4 0.063(4) 0.026(3) 0.021(3) 0.000(2) 0.003(3) -0.014(3)
N5 0.028(3) 0.031(3) 0.034(3) -0.014(2) 0.005(2) -0.015(2)
N2 0.018(3) 0.035(3) 0.022(3) -0.016(2) -0.005(2) 0.007(2)
N1 0.019(3) 0.027(3) 0.048(3) -0.026(3) 0.003(2) -0.004(2)
C52 0.057(6) 0.092(7) 0.041(5) 0.004(5) 0.017(4) -0.008(5)
F1 0.058(3) 0.069(3) 0.054(3) -0.015(3) 0.008(2) -0.006(3)
F2 0.054(3) 0.087(4) 0.034(2) -0.015(2) -0.009(2) -0.012(3)
F3 0.106(5) 0.037(3) 0.143(6) -0.026(3) 0.052(5) -0.017(3)
F4 0.174(7) 0.047(3) 0.071(4) -0.011(3) -0.023(4) -0.026(4)
F5 0.044(3) 0.159(6) 0.056(3) -0.010(4) -0.013(3) -0.036(4)
F6 0.031(3) 0.157(7) 0.127(6) -0.091(5) -0.016(3) 0.002(3)
Ru1 0.0223(3) 0.0179(3) 0.0175(3) -0.00504(19) -0.00131(19) -0.00468(19)
P1 0.0219(8) 0.0202(7) 0.0182(7) -0.0043(6) -0.0052(6) -0.0044(6)
P2 0.0268(9) 0.0322(9) 0.0410(10) -0.0103(8) -0.0100(7) -0.0022(7)
P3A 0.117(3) 0.103(3) 0.076(2) -0.020(2) -0.003(2) 0.026(2)
F7A 0.167(4) 0.182(4) 0.117(3) -0.026(3) -0.005(3) -0.010(3)
F8A 0.167(4) 0.182(4) 0.117(3) -0.026(3) -0.005(3) -0.010(3)
F9A 0.167(4) 0.182(4) 0.117(3) -0.026(3) -0.005(3) -0.010(3)
F10A 0.167(4) 0.182(4) 0.117(3) -0.026(3) -0.005(3) -0.010(3)
F11A 0.167(4) 0.182(4) 0.117(3) -0.026(3) -0.005(3) -0.010(3)
F12A 0.167(4) 0.182(4) 0.117(3) -0.026(3) -0.005(3) -0.010(3)

loop_
_atom_type_symbol
_atom_type_description
_atom_type_scat_dispersion_real
_atom_type_scat_dispersion_imag
_atom_type_scat_source
C C 0.0033 0.0016 'International Tables Vol C Tables 4.2.6.8 and 6.1.1.4'
H H 0 0 'International Tables Vol C Tables 4.2.6.8 and 6.1.1.4'
N N 0.0061 0.0033 'International Tables Vol C Tables 4.2.6.8 and 6.1.1.4'
O O 0.0106 0.006 'International Tables Vol C Tables 4.2.6.8 and 6.1.1.4'
F F 0.0171 0.0103 'International Tables Vol C Tables 4.2.6.8 and 6.1.1.4'
P P 0.1023 0.0942 'International Tables Vol C Tables 4.2.6.8 and 6.1.1.4'
Ru Ru -1.2594 0.8363 'International Tables Vol C Tables 4.2.6.8 and 6.1.1.4'

loop_
_geom_angle_atom_site_label_1
_geom_angle_atom_site_label_2
_geom_angle_atom_site_label_3
_geom_angle
_geom_angle_site_symmetry_1
_geom_angle_site_symmetry_3
_geom_angle_publ_flag
C2 C1 N6 107.8(8) . . ?
C1 C2 C3 109.2(7) . . ?
C4 C3 C2 106.3(8) . . ?
C3 C4 N6 109.4(7) . . ?
C10 C5 C6 119.7(6) . . ?
C10 C5 P1 120.7(5) . . ?
C6 C5 P1 119.4(5) . . ?
C7 C6 C5 120.2(8) . . ?
C8 C7 C6 121.5(10) . . ?
C7 C8 C9 120.2(8) . . ?
C8 C9 C10 120.3(8) . . ?
C5 C10 C9 118.0(8) . . ?
C16 C11 C12B 116.4(9) . . ?
C16 C11 C12A 119.4(9) . . ?
C16 C11 P1 119.5(5) . . ?
C12B C11 P1 121.4(9) . . ?
C12A C11 P1 119.6(8) . . ?
C13A C12A C11 117.6(14) . . ?
C14A C13A C12A 119.3(15) . . ?
C13A C14A C15 123.0(14) . . ?
C13B C12B C11 122.2(16) . . ?
C12B C13B C14B 118.7(14) . . ?
C15 C14B C13B 118.1(13) . . ?
C14B C15 C16 121.0(10) . . ?
C16 C15 C14A 117.2(9) . . ?
C11 C16 C15 121.0(6) . . ?
N3 C17 C18 121.8(7) . . ?
C19 C18 C17 119.1(8) . . ?
C20 C19 C18 120.4(8) . . ?
C19 C20 C21 119.8(8) . . ?
N3 C21 C22 117.2(7) . . ?
N3 C21 C20 118.7(8) . . ?
C22 C21 C20 124.1(8) . . ?
N4 C22 C23A 126.4(10) . . ?
N4 C22 C21 113.8(6) . . ?
C23A C22 C21 119.3(10) . . ?
N4 C22 C23B 107.7(10) . . ?
C21 C22 C23B 136.1(10) . . ?
C24A C23A C22 112.9(15) . . ?
C25A C24A C23A 120.3(16) . . ?
C24A C25A C26 128.0(15) . . ?
C24B C23B C22 127.0(16) . . ?
C23B C24B C25B 119.9(16) . . ?
C26 C25B C24B 113.2(16) . . ?
C25B C26 N4 128.2(12) . . ?
N4 C26 C25A 108.7(10) . . ?
C25B C26 C27 117.8(11) . . ?
N4 C26 C27 113.3(6) . . ?
C25A C26 C27 137.5(10) . . ?
N5 C27 C28 120.3(8) . . ?
N5 C27 C26 114.8(6) . . ?
C28 C27 C26 124.9(7) . . ?
C29 C28 C27 120.8(8) . . ?
C30 C29 C28 118.9(7) . . ?
C29 C30 C31 118.8(8) . . ?
N5 C31 C30 123.4(7) . . ?
N2 C32 C33 125.1(7) . . ?
C32 C33 C34 116.7(9) . . ?
C35 C34 C33 119.1(7) . . ?
C36 C35 C34 120.7(8) . . ?
C35 C36 N2 122.6(8) . . ?
C35 C36 C37 122.8(7) . . ?
N2 C36 C37 114.6(6) . . ?
N1 C37 C38 121.1(8) . . ?
N1 C37 C36 116.6(6) . . ?
C38 C37 C36 122.4(7) . . ?
C39 C38 C37 118.6(9) . . ?
C38 C39 C40 120.0(8) . . ?
C39 C40 C41 119.8(9) . . ?
N1 C41 C40 120.9(9) . . ?
O1 C50 C52 121.8(8) . . ?
O1 C50 C51 122.0(8) . . ?
C52 C50 C51 116.2(8) . . ?
C4 N6 C1 107.3(6) . . ?
C4 N6 P1 126.8(4) . . ?
C1 N6 P1 124.9(5) . . ?
C17 N3 C21 119.8(6) . . ?
C17 N3 Ru1 128.5(4) . . ?
C21 N3 Ru1 111.5(5) . . ?
C22 N4 C26 122.8(7) . . ?
C22 N4 Ru1 118.5(5) . . ?
C26 N4 Ru1 118.7(5) . . ?
C31 N5 C27 117.8(6) . . ?
C31 N5 Ru1 128.5(5) . . ?
C27 N5 Ru1 113.6(5) . . ?
C32 N2 C36 115.9(6) . . ?
C32 N2 Ru1 128.2(4) . . ?
C36 N2 Ru1 115.8(5) . . ?
C41 N1 C37 119.5(6) . . ?
C41 N1 Ru1 125.3(5) . . ?
C37 N1 Ru1 115.0(5) . . ?
N4 Ru1 N5 79.6(2) . . ?
N4 Ru1 N1 93.9(2) . . ?
N5 Ru1 N1 89.91(19) . . ?
N4 Ru1 N2 171.2(2) . . ?
N5 Ru1 N2 97.6(2) . . ?
N1 Ru1 N2 77.6(2) . . ?
N4 Ru1 N3 78.7(2) . . ?
N5 Ru1 N3 157.4(2) . . ?
N1 Ru1 N3 85.49(19) . . ?
N2 Ru1 N3 102.96(19) . . ?
N4 Ru1 P1 89.37(18) . . ?
N5 Ru1 P1 94.21(14) . . ?
N1 Ru1 P1 175.14(15) . . ?
N2 Ru1 P1 99.22(15) . . ?
N3 Ru1 P1 91.65(14) . . ?
N6 P1 C5 101.4(3) . . ?
N6 P1 C11 100.7(3) . . ?
C5 P1 C11 103.4(3) . . ?
N6 P1 Ru1 115.10(19) . . ?
C5 P1 Ru1 113.5(2) . . ?
C11 P1 Ru1 120.2(2) . . ?
F3 P2 F6 92.6(4) . . ?
F3 P2 F5 90.0(4) . . ?
F6 P2 F5 177.4(4) . . ?
F3 P2 F4 178.0(4) . . ?
F6 P2 F4 89.3(4) . . ?
F5 P2 F4 88.1(4) . . ?
F3 P2 F2 90.1(4) . . ?
F6 P2 F2 90.9(3) . . ?
F5 P2 F2 88.7(3) . . ?
F4 P2 F2 89.2(3) . . ?
F3 P2 F1 92.1(3) . . ?
F6 P2 F1 90.3(3) . . ?
F5 P2 F1 90.0(3) . . ?
F4 P2 F1 88.5(3) . . ?
F2 P2 F1 177.4(3) . . ?
F11A P3A F8A 95.5(6) . . ?
F11A P3A F12A 172.5(7) . . ?
F8A P3A F12A 90.0(6) . . ?
F11A P3A F7A 85.6(6) . . ?
F8A P3A F7A 175.5(8) . . ?
F12A P3A F7A 89.3(6) . . ?
F11A P3A F9A 89.9(7) . . ?
F8A P3A F9A 94.3(7) . . ?
F12A P3A F9A 84.5(7) . . ?
F7A P3A F9A 90.1(6) . . ?
F11A P3A F10A 85.2(7) . . ?
F8A P3A F10A 92.7(6) . . ?
F12A P3A F10A 99.7(7) . . ?
F7A P3A F10A 83.0(6) . . ?
F9A P3A F10A 171.8(6) . . ?

loop_
_geom_bond_atom_site_label_1
_geom_bond_atom_site_label_2
_geom_bond_distance
_geom_bond_site_symmetry_2
_geom_bond_publ_flag
C1 C2 1.340(13) . ?
C1 N6 1.404(9) . ?
C2 C3 1.417(13) . ?
C3 C4 1.362(10) . ?
C4 N6 1.378(9) . ?
C5 C10 1.386(10) . ?
C5 C6 1.390(10) . ?
C5 P1 1.826(6) . ?
C6 C7 1.373(12) . ?
C7 C8 1.324(16) . ?
C8 C9 1.390(15) . ?
C9 C10 1.410(12) . ?
C11 C16 1.390(9) . ?
C11 C12B 1.425(18) . ?
C11 C12A 1.464(19) . ?
C11 P1 1.828(7) . ?
C12A C13A 1.44(2) . ?
C13A C14A 1.36(2) . ?
C14A C15 1.430(19) . ?
C12B C13B 1.38(2) . ?
C13B C14B 1.45(2) . ?
C14B C15 1.370(19) . ?
C15 C16 1.395(9) . ?
C17 N3 1.342(9) . ?
C17 C18 1.384(10) . ?
C18 C19 1.365(12) . ?
C19 C20 1.342(14) . ?
C20 C21 1.436(11) . ?
C21 N3 1.357(9) . ?
C21 C22 1.432(12) . ?
C22 N4 1.349(10) . ?
C22 C23A 1.37(2) . ?
C22 C23B 1.491(19) . ?
C23A C24A 1.36(2) . ?
C24A C25A 1.33(2) . ?
C25A C26 1.45(2) . ?
C23B C24B 1.32(3) . ?
C24B C25B 1.38(2) . ?
C25B C26 1.33(2) . ?
C26 N4 1.357(10) . ?
C26 C27 1.489(12) . ?
C27 N5 1.371(9) . ?
C27 C28 1.388(11) . ?
C28 C29 1.377(14) . ?
C29 C30 1.374(13) . ?
C30 C31 1.376(10) . ?
C31 N5 1.352(9) . ?
C32 N2 1.337(9) . ?
C32 C33 1.390(9) . ?
C33 C34 1.393(14) . ?
C34 C35 1.361(15) . ?
C35 C36 1.360(11) . ?
C36 N2 1.365(8) . ?
C36 C37 1.463(11) . ?
C37 N1 1.359(9) . ?
C37 C38 1.389(10) . ?
C38 C39 1.365(16) . ?
C39 C40 1.366(16) . ?
C40 C41 1.380(11) . ?
C41 N1 1.333(9) . ?
C50 O1 1.187(9) . ?
C50 C52 1.505(12) . ?
C50 C51 1.521(12) . ?
N6 P1 1.721(6) . ?
N3 Ru1 2.115(5) . ?
N4 Ru1 1.978(5) . ?
N5 Ru1 2.085(5) . ?
N2 Ru1 2.109(5) . ?
N1 Ru1 2.103(5) . ?
F1 P2 1.613(5) . ?
F2 P2 1.598(5) . ?
F3 P2 1.551(5) . ?
F4 P2 1.591(6) . ?
F5 P2 1.578(5) . ?
F6 P2 1.570(5) . ?
Ru1 P1 2.3104(15) . ?
P3A F11A 1.523(12) . ?
P3A F8A 1.532(11) . ?
P3A F12A 1.548(12) . ?
P3A F7A 1.578(11) . ?
P3A F9A 1.652(13) . ?
P3A F10A 1.725(14) . ?
